data_7701249
loop_
_publ_author_name
'Tickner, Ben J.'
'Lewis, Jennifer S.'
'John, Richard O.'
'Whitwood, Adrian C.'
'Duckett, Simon B.'

_publ_section_title
;
 Mechanistic insight into novel sulfoxide containing SABRE polarisation
 transfer catalysts.
;
_journal_issue 40
_journal_name_full 'Dalton transactions (Cambridge, England : 2003)'
_journal_page_first 15198
_journal_page_last 15206
_journal_paper_doi 10.1039/c9dt02951f
_journal_volume 48
_journal_year 2019
_chemical_formula_moiety 'C48 H64 Ir2 N4 O6 S2, 1.27(H2 O), 2(C H2 Cl2)'
_chemical_formula_sum 'C50 H70.54 Cl4 Ir2 N4 O7.27 S2'
_chemical_formula_weight 1434.28
_space_group_crystal_system triclinic
_space_group_IT_number 2
_space_group_name_Hall '-P 1'
_space_group_name_H-M_alt 'P -1'
_symmetry_space_group_name_Hall '-P 1'
_symmetry_space_group_name_H-M 'P -1'
_atom_sites_solution_hydrogens mixed
_atom_sites_solution_primary dual
_audit_creation_date 2019-06-21
_audit_creation_method
;
Olex2 1.2
(compiled 2018.05.29 svn.r3508 for OlexSys, GUI svn.r5506)
;
_audit_update_record
;
2019-07-18 deposited with the CCDC.    2019-09-06 downloaded from the CCDC.
;
_cell_angle_alpha 85.912(6)
_cell_angle_beta 69.210(6)
_cell_angle_gamma 76.361(5)
_cell_formula_units_Z 1
_cell_length_a 9.7187(5)
_cell_length_b 12.0086(7)
_cell_length_c 13.3295(11)
_cell_measurement_reflns_used 4601
_cell_measurement_temperature 110.00(10)
_cell_measurement_theta_max 70.3310
_cell_measurement_theta_min 4.9870
_cell_volume 1413.22(17)
_computing_cell_refinement 'CrysAlisPro 1.171.39.46 (Rigaku OD, 2018)'
_computing_data_collection 'CrysAlisPro 1.171.39.46 (Rigaku OD, 2018)'
_computing_data_reduction 'CrysAlisPro 1.171.39.46 (Rigaku OD, 2018)'
_computing_molecular_graphics 'Olex2 (Dolomanov et al., 2009)'
_computing_publication_material 'Olex2 (Dolomanov et al., 2009)'
_computing_structure_refinement 'ShelXL (Sheldrick, 2015)'
_computing_structure_solution 'ShelXT (Sheldrick, 2015)'
_diffrn_ambient_environment N~2~
_diffrn_ambient_temperature 110.00(10)
_diffrn_detector 'CCD plate'
_diffrn_detector_area_resol_mean 16.1450
_diffrn_detector_type Eos
_diffrn_measured_fraction_theta_full 0.999
_diffrn_measured_fraction_theta_max 0.999
_diffrn_measurement_details
;
List of Runs (angles in degrees, time in seconds):

  # Type    Start    End  Width  t~exp~   \w     \q     \k     \f   Frames
#--------------------------------------------------------------------------
  1  \w    -17.00  11.00   1.00    1.00    --    0.00  57.00-180.00   28
  2  \w     21.00  60.00   1.00    1.00    --    0.00  57.00  30.00   39
  3  \w    -15.00  17.00   1.00    1.00    --    0.00 -57.00-120.00   32
  4  \w    -63.00 -27.00   1.00    1.00    --    0.00 -57.00-120.00   36
  5  \w    -19.00  12.00   1.00    1.00    --    0.00  57.00  30.00   31
  6  \w    -15.00  51.00   1.00    4.00    --   54.00 -57.00  30.00   66
  7  \w     45.00 127.00   1.00    4.00    --   54.00  19.00 120.00   82
  8  \w     39.00 123.00   1.00    4.00    --   54.00  57.00-180.00   84
  9  \w     18.00  71.00   1.00    4.00    --   54.00 -57.00-180.00   53
 10  \w    -14.00  82.00   1.00    4.00    --   54.00 -77.00 -60.00   96
 11  \w     76.00 123.00   1.00    4.00    --   54.00  57.00 -30.00   47
 12  \w     26.00 107.00   1.00    4.00    --   54.00-125.00-180.00   81
 13  \w     70.00 111.00   1.00    8.00    --  108.00-111.00  30.00   41
 14  \w     89.00 151.00   1.00    8.00    --  108.00 178.00-150.00   62
 15  \w    100.00 174.00   1.00    8.00    --  108.00  63.00 -90.00   74
 16  \w     41.00 124.00   1.00    8.00    --  108.00 -63.00 -30.00   83
 17  \w     71.00 113.00   1.00    8.00    --  108.00-111.00-120.00   42
 18  \w     39.00  95.00   1.00    8.00    --  108.00 -25.00   0.00   56
 19  \w     40.00 114.00   1.00    8.00    --  108.00 -63.00-180.00   74
 20  \w    125.00 155.00   1.00    8.00    --  108.00  50.00 120.00   30
 21  \w     46.00 134.00   1.00    8.00    --  108.00 -37.00-120.00   88
 22  \w    124.00 177.00   1.00    8.00    --  108.00  50.00-180.00   53
 23  \w     57.00  96.00   1.00    8.00    --  108.00-111.00 -30.00   39
 24  \w    100.00 158.00   1.00    8.00    --  108.00 111.00 -60.00   58
 25  \w     42.00 141.00   1.00    8.00    --  108.00 -25.00 120.00   99
 26  \w     44.00 108.00   1.00    8.00    --  108.00-111.00-180.00   64
;
_diffrn_measurement_device 'four-circle diffractometer'
_diffrn_measurement_device_type 'SuperNova, Dual, Cu at home/near, Eos'
_diffrn_measurement_method '\w scans'
_diffrn_orient_matrix_type 'CrysAlisPro convention (1999,Acta A55,543-557)'
_diffrn_orient_matrix_UB_11 0.1739642000
_diffrn_orient_matrix_UB_12 -0.0310023000
_diffrn_orient_matrix_UB_13 -0.0464436000
_diffrn_orient_matrix_UB_21 -0.0049517000
_diffrn_orient_matrix_UB_22 0.0136495000
_diffrn_orient_matrix_UB_23 -0.1145500000
_diffrn_orient_matrix_UB_31 0.0021454000
_diffrn_orient_matrix_UB_32 0.1276042000
_diffrn_orient_matrix_UB_33 0.0027161000
_diffrn_radiation_monochromator mirror
_diffrn_radiation_probe x-ray
_diffrn_radiation_type CuK\a
_diffrn_radiation_wavelength 1.54184
_diffrn_reflns_av_R_equivalents 0.0319
_diffrn_reflns_av_unetI/netI 0.0472
_diffrn_reflns_Laue_measured_fraction_full 0.999
_diffrn_reflns_Laue_measured_fraction_max 0.999
_diffrn_reflns_limit_h_max 11
_diffrn_reflns_limit_h_min -11
_diffrn_reflns_limit_k_max 14
_diffrn_reflns_limit_k_min -9
_diffrn_reflns_limit_l_max 15
_diffrn_reflns_limit_l_min -15
_diffrn_reflns_number 9141
_diffrn_reflns_point_group_measured_fraction_full 0.999
_diffrn_reflns_point_group_measured_fraction_max 0.999
_diffrn_reflns_theta_full 67.063
_diffrn_reflns_theta_max 67.063
_diffrn_reflns_theta_min 3.547
_diffrn_source 'micro-focus sealed X-ray tube'
_diffrn_source_type 'SuperNova (Cu) X-ray Source'
_exptl_absorpt_coefficient_mu 11.827
_exptl_absorpt_correction_T_max 0.904
_exptl_absorpt_correction_T_min 0.388
_exptl_absorpt_correction_type gaussian
_exptl_absorpt_process_details
;
CrysAlisPro 1.171.39.46 (Rigaku Oxford Diffraction, 2018)
Numerical absorption correction based on gaussian integration over
            a multifaceted crystal model
Empirical absorption correction using spherical harmonics,
 implemented in SCALE3 ABSPACK scaling algorithm.
;
_exptl_crystal_colour 'clear colourless'
_exptl_crystal_colour_lustre clear
_exptl_crystal_colour_primary colourless
_exptl_crystal_density_diffrn 1.685
_exptl_crystal_description plate
_exptl_crystal_F_000 710.7
_exptl_crystal_recrystallization_method 'crystallisation from dichloromethane, hexane and water'
_exptl_crystal_size_max 0.163
_exptl_crystal_size_mid 0.052
_exptl_crystal_size_min 0.018
_refine_diff_density_max 1.507
_refine_diff_density_min -1.454
_refine_diff_density_rms 0.121
_refine_ls_extinction_method none
_refine_ls_goodness_of_fit_ref 1.019
_refine_ls_hydrogen_treatment mixed
_refine_ls_matrix_type full
_refine_ls_number_parameters 346
_refine_ls_number_reflns 5051
_refine_ls_number_restraints 7
_refine_ls_restrained_S_all 1.020
_refine_ls_R_factor_all 0.0354
_refine_ls_R_factor_gt 0.0303
_refine_ls_shift/su_max 0.001
_refine_ls_shift/su_mean 0.000
_refine_ls_structure_factor_coef Fsqd
_refine_ls_weighting_details 'w=1/[\s^2^(Fo^2^)+(0.0361P)^2^+2.0011P] where P=(Fo^2^+2Fc^2^)/3'
_refine_ls_weighting_scheme calc
_refine_ls_wR_factor_gt 0.0730
_refine_ls_wR_factor_ref 0.0768
_reflns_Friedel_coverage 0.000
_reflns_number_gt 4567
_reflns_number_total 5051
_reflns_threshold_expression 'I > 2\s(I)'
_cod_data_source_file c9dt02951f2.cif
_cod_data_source_block sbd1902b
_cod_depositor_comments 'Adding full bibliography for 7701249.cif.'
_cod_original_cell_volume 1413.21(17)
_cod_database_code 7701249
_shelx_shelxl_version_number 2018/3
_chemical_oxdiff_formula 'C50 H70.5 Cl4 Ir2 N4 O8.25 S2'
_chemical_oxdiff_usercomment 'Jenny Lewis JSL Ox 2'
_shelx_space_group_comment
;
The symmetry employed for this shelxl refinement is uniquely defined
by the following loop, which should always be used as a source of
symmetry information in preference to the above space-group names.
They are only intended as comments.
;
_shelx_estimated_absorpt_t_max 0.815
_shelx_estimated_absorpt_t_min 0.249
_reflns_odcompleteness_completeness 99.94
_reflns_odcompleteness_iscentric 1
_reflns_odcompleteness_theta 66.97
_olex2_refinement_description
;
1. Fixed Uiso
 At 1.2 times of:
  All C(H) groups, All C(H,H) groups
 At 1.5 times of:
  All C(H,H,H) groups, All O(H,H) groups
2. Restrained distances
 Ir1-HA
 1.6 with sigma of 0.01
 Cl2-C25 \\sim Cl2A-C25A \\sim Cl1-C25 \\sim Cl1A-C25A
 with sigma of 0.01
3. Uiso/Uaniso restraints and constraints
Uanis(Cl1A) = Uanis(Cl1)
Uanis(C25A) = Uanis(C25)
Uanis(Cl2A) = Uanis(Cl2)
4. Others
 Sof(C25A)=Sof(H25C)=Sof(H25D)=Sof(Cl1A)=Sof(Cl2A)=1-FVAR(1)
 Sof(C25)=Sof(H25A)=Sof(H25B)=Sof(Cl1)=Sof(Cl2)=FVAR(1)
 Sof(O4)=Sof(H4A)=Sof(H4B)=FVAR(2)
5.a Free rotating group:
 O4(H4A,H4B)
5.b Secondary CH2 refined with riding coordinates:
 C25(H25A,H25B), C25A(H25C,H25D)
5.c Aromatic/amide H refined with riding coordinates:
 C3(H3), C4(H4), C7(H7), C9(H9), C16(H16), C18(H18)
5.d Idealised Me refined as rotating group:
 C11(H11A,H11B,H11C), C12(H12A,H12B,H12C), C13(H13A,H13B,H13C), C20(H20A,H20B,
 H20C), C21(H21A,H21B,H21C), C22(H22A,H22B,H22C), C23(H23A,H23B,H23C), C24(H24A,
 H24B,H24C)
;
_olex2_date_sample_data_collection 2019-06-19
_olex2_date_sample_submission 2019-06-17
_olex2_exptl_crystal_mounting_method 'oil on 75 micrometre micromount'
_olex2_submission_original_sample_id 'JSL Ox 2'
_olex2_submission_special_instructions 'No special instructions were received'
_oxdiff_exptl_absorpt_empirical_details
;
Empirical correction (ABSPACK) includes:
- Absorption correction using spherical harmonics
- Frame scaling
;
_oxdiff_exptl_absorpt_empirical_full_max 1.852
_oxdiff_exptl_absorpt_empirical_full_min 0.801

loop_
_space_group_symop_operation_xyz
'x, y, z'
'-x, -y, -z'

loop_
_atom_site_label
_atom_site_type_symbol
_atom_site_fract_x
_atom_site_fract_y
_atom_site_fract_z
_atom_site_U_iso_or_equiv
_atom_site_adp_type
_atom_site_occupancy
_atom_site_site_symmetry_order
_atom_site_calc_flag
_atom_site_refinement_flags_posn
_atom_site_refinement_flags_occupancy
_atom_site_disorder_assembly
_atom_site_disorder_group
C1 C 0.5048(5) 0.4403(4) 0.5258(4) 0.0215(10) Uani 1 1 d . . . .
C2 C 0.7185(5) 0.3474(4) 0.2327(3) 0.0174(9) Uani 1 1 d . . . .
C3 C 0.9546(6) 0.3413(5) 0.1135(5) 0.0348(13) Uani 1 1 d . . . .
H3 H 1.037541 0.364036 0.059871 0.042 Uiso 1 1 calc R . . .
C4 C 0.9560(6) 0.2397(5) 0.1622(5) 0.0362(13) Uani 1 1 d . . . .
H4 H 1.040069 0.176211 0.148963 0.043 Uiso 1 1 calc R . . .
C5 C 0.7597(5) 0.5171(4) 0.1157(4) 0.0215(9) Uani 1 1 d . . . .
C6 C 0.7710(6) 0.6148(4) 0.1593(4) 0.0255(10) Uani 1 1 d . . . .
C7 C 0.7188(6) 0.7201(4) 0.1197(4) 0.0317(12) Uani 1 1 d . . . .
H7 H 0.724304 0.788105 0.148972 0.038 Uiso 1 1 calc R . . .
C8 C 0.6589(6) 0.7289(5) 0.0384(5) 0.0321(12) Uani 1 1 d . . . .
C9 C 0.6567(6) 0.6291(5) -0.0070(4) 0.0305(12) Uani 1 1 d . . . .
H9 H 0.619830 0.634253 -0.064721 0.037 Uiso 1 1 calc R . . .
C10 C 0.7077(5) 0.5211(4) 0.0304(4) 0.0239(10) Uani 1 1 d . . . .
C11 C 0.8391(7) 0.6087(5) 0.2456(4) 0.0360(13) Uani 1 1 d . . . .
H11A H 0.774450 0.579178 0.311463 0.054 Uiso 1 1 calc GR . . .
H11B H 0.847187 0.685497 0.259548 0.054 Uiso 1 1 calc GR . . .
H11C H 0.939784 0.557519 0.221849 0.054 Uiso 1 1 calc GR . . .
C12 C 0.5977(7) 0.8455(6) -0.0001(6) 0.0530(18) Uani 1 1 d . . . .
H12A H 0.584531 0.836557 -0.068446 0.079 Uiso 1 1 calc GR . . .
H12B H 0.668984 0.894528 -0.010163 0.079 Uiso 1 1 calc GR . . .
H12C H 0.500100 0.880638 0.053346 0.079 Uiso 1 1 calc GR . . .
C13 C 0.7077(7) 0.4140(5) -0.0206(4) 0.0368(13) Uani 1 1 d . . . .
H13A H 0.811991 0.371510 -0.055607 0.055 Uiso 1 1 calc GR . . .
H13B H 0.658422 0.434198 -0.074165 0.055 Uiso 1 1 calc GR . . .
H13C H 0.652568 0.366336 0.034519 0.055 Uiso 1 1 calc GR . . .
C14 C 0.7706(5) 0.1478(4) 0.3006(4) 0.0242(10) Uani 1 1 d . . . .
C15 C 0.7998(6) 0.1314(4) 0.3959(4) 0.0281(11) Uani 1 1 d . . . .
C16 C 0.7665(6) 0.0338(5) 0.4559(4) 0.0308(11) Uani 1 1 d . . . .
H16 H 0.785919 0.020951 0.521226 0.037 Uiso 1 1 calc R . . .
C17 C 0.7067(6) -0.0436(5) 0.4226(5) 0.0333(12) Uani 1 1 d . . . .
C18 C 0.6789(7) -0.0233(5) 0.3276(5) 0.0373(13) Uani 1 1 d . . . .
H18 H 0.635254 -0.075140 0.304891 0.045 Uiso 1 1 calc R . . .
C19 C 0.7127(6) 0.0709(4) 0.2637(4) 0.0315(12) Uani 1 1 d . . . .
C20 C 0.8680(8) 0.2125(5) 0.4337(6) 0.0460(16) Uani 1 1 d . . . .
H20A H 0.885614 0.183537 0.499781 0.069 Uiso 1 1 calc GR . . .
H20B H 0.798769 0.288161 0.447833 0.069 Uiso 1 1 calc GR . . .
H20C H 0.964218 0.218649 0.378264 0.069 Uiso 1 1 calc GR . . .
C21 C 0.6715(8) -0.1475(5) 0.4895(5) 0.0442(15) Uani 1 1 d . . . .
H21A H 0.750937 -0.215345 0.457725 0.066 Uiso 1 1 calc GR . . .
H21B H 0.574062 -0.159030 0.491389 0.066 Uiso 1 1 calc GR . . .
H21C H 0.666593 -0.135289 0.562734 0.066 Uiso 1 1 calc GR . . .
C22 C 0.6889(9) 0.0858(5) 0.1582(5) 0.0520(18) Uani 1 1 d . . . .
H22A H 0.649015 0.167119 0.148167 0.078 Uiso 1 1 calc GR . . .
H22B H 0.616692 0.041455 0.157254 0.078 Uiso 1 1 calc GR . . .
H22C H 0.785317 0.058780 0.100152 0.078 Uiso 1 1 calc GR . . .
C23 C 0.1459(6) 0.3752(5) 0.3441(5) 0.0323(12) Uani 1 1 d . . . .
H23A H 0.173108 0.382519 0.266156 0.048 Uiso 1 1 calc GR . . .
H23B H 0.036790 0.404189 0.378897 0.048 Uiso 1 1 calc GR . . .
H23C H 0.173723 0.294444 0.362015 0.048 Uiso 1 1 calc GR . . .
C24 C 0.1745(6) 0.5932(4) 0.3433(4) 0.0282(11) Uani 1 1 d . . . .
H24A H 0.222356 0.649359 0.359637 0.042 Uiso 1 1 calc GR . . .
H24B H 0.064744 0.616266 0.379197 0.042 Uiso 1 1 calc GR . . .
H24C H 0.198418 0.589313 0.265577 0.042 Uiso 1 1 calc GR . . .
Ir1 Ir 0.49439(2) 0.40015(2) 0.31310(2) 0.01813(7) Uani 1 1 d D . . .
H H 0.472(6) 0.438(5) 0.199(5) 0.030(15) Uiso 1 1 d . . . .
HA H 0.479(6) 0.282(3) 0.276(4) 0.033(15) Uiso 1 1 d D . . .
N1 N 0.8094(4) 0.4063(3) 0.1563(3) 0.0224(8) Uani 1 1 d . . . .
N2 N 0.8123(5) 0.2445(4) 0.2351(3) 0.0274(9) Uani 1 1 d . . . .
O1 O 0.5202(4) 0.3553(3) 0.4710(2) 0.0194(6) Uani 1 1 d . . . .
O2 O 0.4954(4) 0.4366(3) 0.6237(2) 0.0209(7) Uani 1 1 d . . . .
O3 O 0.1778(4) 0.4607(3) 0.5088(3) 0.0319(8) Uani 1 1 d . . . .
S1 S 0.24353(12) 0.45568(10) 0.38978(9) 0.0210(2) Uani 1 1 d . . . .
O4 O 0.4263(8) 0.7944(5) 0.3335(6) 0.045(2) Uani 0.636(13) 1 d . P . .
H4A H 0.473570 0.726868 0.340902 0.068 Uiso 0.636(13) 1 d G P . .
H4B H 0.383345 0.786522 0.289705 0.068 Uiso 0.636(13) 1 d G P . .
C25 C 0.1506(14) 0.9074(8) 0.2640(7) 0.070(3) Uani 0.775(3) 1 d D P A 1
H25A H 0.218572 0.838915 0.280186 0.084 Uiso 0.775(3) 1 calc R P A 1
H25B H 0.050400 0.917997 0.321696 0.084 Uiso 0.775(3) 1 calc R P A 1
Cl1 Cl 0.1336(4) 0.8892(3) 0.1382(3) 0.0897(10) Uani 0.775(3) 1 d D P A 1
Cl2 Cl 0.2268(3) 1.0320(2) 0.2562(2) 0.0695(7) Uani 0.775(3) 1 d D P A 1
C25A C 0.071(4) 0.873(3) 0.2370(17) 0.070(3) Uani 0.225(3) 1 d D P A 2
H25C H -0.028809 0.903729 0.292347 0.084 Uiso 0.225(3) 1 calc R P A 2
H25D H 0.103408 0.790737 0.252014 0.084 Uiso 0.225(3) 1 calc R P A 2
Cl1A Cl 0.0543(15) 0.8867(11) 0.1079(9) 0.0897(10) Uani 0.225(3) 1 d D P A 2
Cl2A Cl 0.2043(12) 0.9485(10) 0.2422(8) 0.0695(7) Uani 0.225(3) 1 d D P A 2

loop_
_atom_site_aniso_label
_atom_site_aniso_U_11
_atom_site_aniso_U_22
_atom_site_aniso_U_33
_atom_site_aniso_U_23
_atom_site_aniso_U_13
_atom_site_aniso_U_12
C1 0.015(2) 0.029(3) 0.027(2) 0.008(2) -0.0102(19) -0.0135(19)
C2 0.017(2) 0.022(2) 0.013(2) -0.0028(17) -0.0021(17) -0.0091(18)
C3 0.022(3) 0.040(3) 0.036(3) 0.012(2) -0.002(2) -0.011(2)
C4 0.023(3) 0.037(3) 0.040(3) 0.010(2) -0.003(2) -0.006(2)
C5 0.019(2) 0.027(2) 0.021(2) 0.0071(18) -0.0093(19) -0.0089(19)
C6 0.025(3) 0.034(3) 0.020(2) 0.003(2) -0.007(2) -0.015(2)
C7 0.036(3) 0.029(3) 0.027(3) -0.001(2) -0.004(2) -0.011(2)
C8 0.021(3) 0.034(3) 0.036(3) 0.011(2) -0.009(2) -0.004(2)
C9 0.023(3) 0.053(3) 0.021(2) 0.015(2) -0.009(2) -0.018(2)
C10 0.020(2) 0.040(3) 0.015(2) 0.0030(19) -0.0048(19) -0.014(2)
C11 0.043(3) 0.047(3) 0.032(3) 0.009(2) -0.020(3) -0.026(3)
C12 0.039(4) 0.045(4) 0.070(5) 0.022(3) -0.022(3) -0.002(3)
C13 0.035(3) 0.054(4) 0.028(3) 0.000(2) -0.010(2) -0.023(3)
C14 0.021(2) 0.024(2) 0.024(2) 0.0060(19) -0.0018(19) -0.0086(19)
C15 0.022(3) 0.027(3) 0.038(3) 0.003(2) -0.012(2) -0.008(2)
C16 0.036(3) 0.033(3) 0.026(3) 0.009(2) -0.012(2) -0.012(2)
C17 0.035(3) 0.027(3) 0.036(3) 0.004(2) -0.007(2) -0.012(2)
C18 0.042(3) 0.029(3) 0.045(3) -0.003(2) -0.016(3) -0.014(2)
C19 0.039(3) 0.025(3) 0.029(3) -0.003(2) -0.011(2) -0.007(2)
C20 0.058(4) 0.037(3) 0.066(4) 0.016(3) -0.041(4) -0.028(3)
C21 0.055(4) 0.034(3) 0.047(4) 0.016(3) -0.017(3) -0.025(3)
C22 0.085(5) 0.038(3) 0.040(4) -0.007(3) -0.032(4) -0.008(3)
C23 0.020(3) 0.045(3) 0.036(3) -0.004(2) -0.010(2) -0.015(2)
C24 0.027(3) 0.033(3) 0.029(3) 0.004(2) -0.017(2) -0.005(2)
Ir1 0.01683(11) 0.02507(11) 0.01665(11) 0.00149(7) -0.00679(8) -0.01142(8)
N1 0.0150(19) 0.027(2) 0.023(2) 0.0047(16) -0.0039(16) -0.0065(16)
N2 0.022(2) 0.031(2) 0.027(2) 0.0053(18) -0.0042(18) -0.0096(18)
O1 0.0226(17) 0.0208(15) 0.0201(16) 0.0033(12) -0.0106(13) -0.0109(13)
O2 0.0260(17) 0.0218(16) 0.0186(16) 0.0052(12) -0.0089(14) -0.0121(13)
O3 0.0223(18) 0.052(2) 0.0196(18) 0.0051(16) -0.0075(15) -0.0071(17)
S1 0.0164(5) 0.0319(6) 0.0172(5) 0.0018(4) -0.0065(4) -0.0098(5)
O4 0.039(4) 0.031(4) 0.053(5) 0.011(3) -0.005(3) -0.007(3)
C25 0.106(10) 0.045(6) 0.050(6) 0.022(4) -0.013(6) -0.029(6)
Cl1 0.096(2) 0.098(2) 0.0679(18) -0.0282(15) -0.0204(16) -0.0119(18)
Cl2 0.0814(17) 0.0662(15) 0.0594(14) 0.0147(12) -0.0312(13) -0.0072(13)
C25A 0.106(10) 0.045(6) 0.050(6) 0.022(4) -0.013(6) -0.029(6)
Cl1A 0.096(2) 0.098(2) 0.0679(18) -0.0282(15) -0.0204(16) -0.0119(18)
Cl2A 0.0814(17) 0.0662(15) 0.0594(14) 0.0147(12) -0.0312(13) -0.0072(13)

loop_
_atom_type_symbol
_atom_type_description
_atom_type_scat_dispersion_real
_atom_type_scat_dispersion_imag
_atom_type_scat_source
C C 0.0181 0.0091 'International Tables Vol C Tables 4.2.6.8 and 6.1.1.4'
H H 0.0000 0.0000 'International Tables Vol C Tables 4.2.6.8 and 6.1.1.4'
Cl Cl 0.3639 0.7018 'International Tables Vol C Tables 4.2.6.8 and 6.1.1.4'
Ir Ir -4.7710 6.5667 'International Tables Vol C Tables 4.2.6.8 and 6.1.1.4'
N N 0.0311 0.0180 'International Tables Vol C Tables 4.2.6.8 and 6.1.1.4'
O O 0.0492 0.0322 'International Tables Vol C Tables 4.2.6.8 and 6.1.1.4'
S S 0.3331 0.5567 'International Tables Vol C Tables 4.2.6.8 and 6.1.1.4'

loop_
_exptl_crystal_face_index_h
_exptl_crystal_face_index_k
_exptl_crystal_face_index_l
_exptl_crystal_face_perp_dist
0 0 -1 0.0101
0 0 1 0.0081
0 -1 0 0.0312
0 1 0 0.0210
-1 0 0 0.0695
1 0 0 0.0695
2 5 1 0.0210

loop_
_geom_angle_atom_site_label_1
_geom_angle_atom_site_label_2
_geom_angle_atom_site_label_3
_geom_angle
_geom_angle_site_symmetry_1
_geom_angle_site_symmetry_3
O1 C1 C1 119.3(5) . 2_666
O1 C1 O2 124.5(4) . .
O2 C1 C1 116.3(5) . 2_666
N1 C2 Ir1 127.1(3) . .
N2 C2 Ir1 129.2(3) . .
N2 C2 N1 103.5(4) . .
C4 C3 H3 126.7 . .
C4 C3 N1 106.6(5) . .
N1 C3 H3 126.7 . .
C3 C4 H4 126.4 . .
C3 C4 N2 107.1(5) . .
N2 C4 H4 126.4 . .
C6 C5 C10 122.6(5) . .
C6 C5 N1 119.4(4) . .
C10 C5 N1 118.0(4) . .
C5 C6 C11 122.1(5) . .
C7 C6 C5 117.7(5) . .
C7 C6 C11 120.2(5) . .
C6 C7 H7 119.1 . .
C8 C7 C6 121.8(5) . .
C8 C7 H7 119.1 . .
C7 C8 C9 118.8(5) . .
C7 C8 C12 120.4(6) . .
C9 C8 C12 120.8(5) . .
C8 C9 H9 119.3 . .
C8 C9 C10 121.4(5) . .
C10 C9 H9 119.3 . .
C5 C10 C9 117.6(5) . .
C5 C10 C13 121.5(5) . .
C9 C10 C13 120.9(5) . .
C6 C11 H11A 109.5 . .
C6 C11 H11B 109.5 . .
C6 C11 H11C 109.5 . .
H11A C11 H11B 109.5 . .
H11A C11 H11C 109.5 . .
H11B C11 H11C 109.5 . .
C8 C12 H12A 109.5 . .
C8 C12 H12B 109.5 . .
C8 C12 H12C 109.5 . .
H12A C12 H12B 109.5 . .
H12A C12 H12C 109.5 . .
H12B C12 H12C 109.5 . .
C10 C13 H13A 109.5 . .
C10 C13 H13B 109.5 . .
C10 C13 H13C 109.5 . .
H13A C13 H13B 109.5 . .
H13A C13 H13C 109.5 . .
H13B C13 H13C 109.5 . .
C15 C14 N2 118.2(4) . .
C19 C14 C15 122.0(4) . .
C19 C14 N2 119.6(5) . .
C14 C15 C16 117.7(5) . .
C14 C15 C20 122.0(5) . .
C16 C15 C20 120.3(5) . .
C15 C16 H16 119.0 . .
C17 C16 C15 122.0(5) . .
C17 C16 H16 119.0 . .
C16 C17 C18 118.2(5) . .
C16 C17 C21 120.5(5) . .
C18 C17 C21 121.3(5) . .
C17 C18 H18 118.9 . .
C17 C18 C19 122.3(5) . .
C19 C18 H18 118.9 . .
C14 C19 C18 117.8(5) . .
C14 C19 C22 121.7(5) . .
C18 C19 C22 120.4(5) . .
C15 C20 H20A 109.5 . .
C15 C20 H20B 109.5 . .
C15 C20 H20C 109.5 . .
H20A C20 H20B 109.5 . .
H20A C20 H20C 109.5 . .
H20B C20 H20C 109.5 . .
C17 C21 H21A 109.5 . .
C17 C21 H21B 109.5 . .
C17 C21 H21C 109.5 . .
H21A C21 H21B 109.5 . .
H21A C21 H21C 109.5 . .
H21B C21 H21C 109.5 . .
C19 C22 H22A 109.5 . .
C19 C22 H22B 109.5 . .
C19 C22 H22C 109.5 . .
H22A C22 H22B 109.5 . .
H22A C22 H22C 109.5 . .
H22B C22 H22C 109.5 . .
H23A C23 H23B 109.5 . .
H23A C23 H23C 109.5 . .
H23B C23 H23C 109.5 . .
S1 C23 H23A 109.5 . .
S1 C23 H23B 109.5 . .
S1 C23 H23C 109.5 . .
H24A C24 H24B 109.5 . .
H24A C24 H24C 109.5 . .
H24B C24 H24C 109.5 . .
S1 C24 H24A 109.5 . .
S1 C24 H24B 109.5 . .
S1 C24 H24C 109.5 . .
C2 Ir1 H 89(2) . .
C2 Ir1 HA 86(2) . .
C2 Ir1 O1 92.61(15) . .
C2 Ir1 O2 96.51(15) . 2_666
C2 Ir1 S1 175.33(12) . .
H Ir1 HA 80(3) . .
O1 Ir1 H 178(2) . .
O1 Ir1 HA 102(2) . .
O1 Ir1 O2 75.27(11) . 2_666
O1 Ir1 S1 91.62(9) . .
O2 Ir1 H 102.8(19) 2_666 .
O2 Ir1 HA 176(2) 2_666 .
O2 Ir1 S1 86.48(9) 2_666 .
S1 Ir1 H 87(2) . .
S1 Ir1 HA 91(2) . .
C2 N1 C3 111.4(4) . .
C2 N1 C5 125.4(4) . .
C3 N1 C5 122.8(4) . .
C2 N2 C4 111.3(4) . .
C2 N2 C14 126.2(4) . .
C4 N2 C14 122.5(4) . .
C1 O1 Ir1 113.5(3) . .
C1 O2 Ir1 114.1(3) . 2_666
C23 S1 C24 98.6(3) . .
C23 S1 Ir1 112.87(19) . .
C24 S1 Ir1 111.05(18) . .
O3 S1 C23 107.6(2) . .
O3 S1 C24 106.8(2) . .
O3 S1 Ir1 118.01(15) . .
H4A O4 H4B 104.4 . .
H25A C25 H25B 108.4 . .
Cl1 C25 H25A 110.1 . .
Cl1 C25 H25B 110.1 . .
Cl1 C25 Cl2 107.9(5) . .
Cl2 C25 H25A 110.1 . .
Cl2 C25 H25B 110.1 . .
H25C C25A H25D 108.2 . .
Cl1A C25A H25C 109.7 . .
Cl1A C25A H25D 109.7 . .
Cl2A C25A H25C 109.7 . .
Cl2A C25A H25D 109.7 . .
Cl2A C25A Cl1A 109.7(11) . .

loop_
_geom_bond_atom_site_label_1
_geom_bond_atom_site_label_2
_geom_bond_distance
_geom_bond_site_symmetry_2
C1 C1 1.541(9) 2_666
C1 O1 1.247(6) .
C1 O2 1.275(6) .
C2 Ir1 2.021(4) .
C2 N1 1.367(6) .
C2 N2 1.358(6) .
C3 H3 0.9500 .
C3 C4 1.340(8) .
C3 N1 1.378(7) .
C4 H4 0.9500 .
C4 N2 1.380(7) .
C5 C6 1.389(7) .
C5 C10 1.392(6) .
C5 N1 1.442(6) .
C6 C7 1.389(7) .
C6 C11 1.507(7) .
C7 H7 0.9500 .
C7 C8 1.388(8) .
C8 C9 1.388(8) .
C8 C12 1.516(7) .
C9 H9 0.9500 .
C9 C10 1.399(7) .
C10 C13 1.497(7) .
C11 H11A 0.9800 .
C11 H11B 0.9800 .
C11 H11C 0.9800 .
C12 H12A 0.9800 .
C12 H12B 0.9800 .
C12 H12C 0.9800 .
C13 H13A 0.9800 .
C13 H13B 0.9800 .
C13 H13C 0.9800 .
C14 C15 1.388(7) .
C14 C19 1.385(7) .
C14 N2 1.450(6) .
C15 C16 1.406(7) .
C15 C20 1.501(7) .
C16 H16 0.9500 .
C16 C17 1.377(8) .
C17 C18 1.379(8) .
C17 C21 1.515(7) .
C18 H18 0.9500 .
C18 C19 1.397(8) .
C19 C22 1.497(8) .
C20 H20A 0.9800 .
C20 H20B 0.9800 .
C20 H20C 0.9800 .
C21 H21A 0.9800 .
C21 H21B 0.9800 .
C21 H21C 0.9800 .
C22 H22A 0.9800 .
C22 H22B 0.9800 .
C22 H22C 0.9800 .
C23 H23A 0.9800 .
C23 H23B 0.9800 .
C23 H23C 0.9800 .
C23 S1 1.769(5) .
C24 H24A 0.9800 .
C24 H24B 0.9800 .
C24 H24C 0.9800 .
C24 S1 1.785(5) .
Ir1 H 1.63(6) .
Ir1 HA 1.593(10) .
Ir1 O1 2.221(3) .
Ir1 O2 2.225(3) 2_666
Ir1 S1 2.2349(11) .
O3 S1 1.485(4) .
O4 H4A 0.8507 .
O4 H4B 0.8502 .
C25 H25A 0.9900 .
C25 H25B 0.9900 .
C25 Cl1 1.775(7) .
C25 Cl2 1.800(7) .
C25A H25C 0.9900 .
C25A H25D 0.9900 .
C25A Cl1A 1.777(10) .
C25A Cl2A 1.775(10) .

loop_
_geom_hbond_atom_site_label_D
_geom_hbond_atom_site_label_H
_geom_hbond_atom_site_label_A
_geom_hbond_distance_DH
_geom_hbond_distance_HA
_geom_hbond_distance_DA
_geom_hbond_angle_DHA
_geom_hbond_site_symmetry_A
_geom_hbond_publ_flag
O4 H4A O2 0.85 1.96 2.772(7) 158.4 2_666 yes
O4 H4B Cl2A 0.85 2.49 3.036(12) 122.4 . yes

loop_
_geom_torsion_atom_site_label_1
_geom_torsion_atom_site_label_2
_geom_torsion_atom_site_label_3
_geom_torsion_atom_site_label_4
_geom_torsion
_geom_torsion_site_symmetry_1
_geom_torsion_site_symmetry_4
C1 C1 O1 Ir1 -9.1(6) 2_666 .
C1 C1 O2 Ir1 -9.6(6) 2_666 2_666
C3 C4 N2 C2 0.8(7) . .
C3 C4 N2 C14 178.1(5) . .
C4 C3 N1 C2 0.6(7) . .
C4 C3 N1 C5 -173.2(5) . .
C5 C6 C7 C8 -0.8(8) . .
C6 C5 C10 C9 -4.1(7) . .
C6 C5 C10 C13 175.3(5) . .
C6 C5 N1 C2 96.1(6) . .
C6 C5 N1 C3 -91.0(6) . .
C6 C7 C8 C9 -2.5(8) . .
C6 C7 C8 C12 177.8(5) . .
C7 C8 C9 C10 2.6(8) . .
C8 C9 C10 C5 0.5(7) . .
C8 C9 C10 C13 -178.8(5) . .
C10 C5 C6 C7 4.2(7) . .
C10 C5 C6 C11 -175.0(5) . .
C10 C5 N1 C2 -86.6(6) . .
C10 C5 N1 C3 86.4(6) . .
C11 C6 C7 C8 178.4(5) . .
C12 C8 C9 C10 -177.6(5) . .
C14 C15 C16 C17 -0.2(8) . .
C15 C14 C19 C18 2.2(8) . .
C15 C14 C19 C22 -176.8(5) . .
C15 C14 N2 C2 -98.3(6) . .
C15 C14 N2 C4 84.8(7) . .
C15 C16 C17 C18 -0.2(9) . .
C15 C16 C17 C21 -179.7(5) . .
C16 C17 C18 C19 1.6(9) . .
C17 C18 C19 C14 -2.6(9) . .
C17 C18 C19 C22 176.5(6) . .
C19 C14 C15 C16 -0.9(8) . .
C19 C14 C15 C20 177.6(5) . .
C19 C14 N2 C2 85.9(7) . .
C19 C14 N2 C4 -91.0(7) . .
C20 C15 C16 C17 -178.7(6) . .
C21 C17 C18 C19 -178.9(6) . .
Ir1 C2 N1 C3 -176.1(4) . .
Ir1 C2 N1 C5 -2.5(7) . .
Ir1 C2 N2 C4 175.4(4) . .
Ir1 C2 N2 C14 -1.8(7) . .
N1 C2 N2 C4 -0.4(6) . .
N1 C2 N2 C14 -177.6(5) . .
N1 C3 C4 N2 -0.8(7) . .
N1 C5 C6 C7 -178.6(4) . .
N1 C5 C6 C11 2.2(7) . .
N1 C5 C10 C9 178.7(4) . .
N1 C5 C10 C13 -2.0(7) . .
N2 C2 N1 C3 -0.1(5) . .
N2 C2 N1 C5 173.5(4) . .
N2 C14 C15 C16 -176.6(5) . .
N2 C14 C15 C20 1.9(8) . .
N2 C14 C19 C18 177.8(5) . .
N2 C14 C19 C22 -1.2(8) . .
O1 C1 O2 Ir1 170.7(4) . 2_666
O2 C1 O1 Ir1 170.5(3) . .

loop_
_exptl_oxdiff_crystal_face_indexfrac_h
_exptl_oxdiff_crystal_face_indexfrac_k
_exptl_oxdiff_crystal_face_indexfrac_l
_exptl_oxdiff_crystal_face_x
_exptl_oxdiff_crystal_face_y
_exptl_oxdiff_crystal_face_z
-0.0000 0.0002 -1.0001 0.0464 0.1146 -0.0027
0.0000 -0.0002 1.0001 -0.0464 -0.1146 0.0027
0.0001 -0.9999 0.0000 0.0310 -0.0137 -0.1276
-0.0001 0.9999 -0.0000 -0.0310 0.0137 0.1276
-1.0000 0.0001 0.0002 -0.1740 0.0049 -0.0021
1.0000 -0.0001 -0.0002 0.1740 -0.0049 0.0021
1.9997 4.9990 0.9995 0.1465 -0.0562 0.6449
